data_1518627
loop_
_publ_author_name
'Li, Lei'
'Zhao, Yu-Long'
'Wang, Qian'
'Lin, Tao'
'Liu, Qun'

_publ_section_title
;
 Base-Promoted Oxidative C-H Functionalization of \a-Amino Carbonyl
 Compounds under Mild Metal-Free Conditions: Using Molecular Oxygen as the
 Oxidant.
;
_journal_issue 2
_journal_name_full 'Organic letters'
_journal_page_first 370
_journal_page_last 373
_journal_paper_doi 10.1021/ol503495h
_journal_volume 17
_journal_year 2015
_chemical_formula_sum 'C21 H20 Cl N O3'
_chemical_formula_weight 369.83
_chemical_name_systematic
; 
 ? 
;
_space_group_IT_number 14
_symmetry_cell_setting monoclinic
_symmetry_space_group_name_Hall '-P 2ybc'
_symmetry_space_group_name_H-M 'P 1 21/c 1'
_atom_sites_solution_hydrogens geom
_atom_sites_solution_primary direct
_atom_sites_solution_secondary difmap
_audit_creation_method SHELXL-97
_cell_angle_alpha 90.00
_cell_angle_beta 108.565(2)
_cell_angle_gamma 90.00
_cell_formula_units_Z 8
_cell_length_a 15.6314(15)
_cell_length_b 21.884(2)
_cell_length_c 11.7948(12)
_cell_measurement_reflns_used 5120
_cell_measurement_temperature 296(2)
_cell_measurement_theta_max 24.93
_cell_measurement_theta_min 2.31
_cell_volume 3824.8(6)
_computing_cell_refinement 'Bruker SMART'
_computing_data_collection 'Bruker SMART'
_computing_data_reduction 'Bruker SAINT'
_computing_molecular_graphics 'Bruker SHELXTL'
_computing_publication_material 'Bruker SHELXTL'
_computing_structure_refinement 'Bruker SHELXTL'
_computing_structure_solution 'Bruker SHELXTL'
_diffrn_ambient_temperature 296(2)
_diffrn_measured_fraction_theta_full 1.000
_diffrn_measured_fraction_theta_max 1.000
_diffrn_measurement_device_type 'CCD area detector'
_diffrn_measurement_method 'phi and omega scans'
_diffrn_radiation_monochromator graphite
_diffrn_radiation_source 'fine-focus sealed tube'
_diffrn_radiation_type MoK\a
_diffrn_radiation_wavelength 0.71073
_diffrn_reflns_av_R_equivalents 0.0460
_diffrn_reflns_av_sigmaI/netI 0.0505
_diffrn_reflns_limit_h_max 18
_diffrn_reflns_limit_h_min -16
_diffrn_reflns_limit_k_max 26
_diffrn_reflns_limit_k_min -26
_diffrn_reflns_limit_l_max 13
_diffrn_reflns_limit_l_min -14
_diffrn_reflns_number 21803
_diffrn_reflns_theta_full 25.01
_diffrn_reflns_theta_max 25.01
_diffrn_reflns_theta_min 1.66
_exptl_absorpt_coefficient_mu 0.219
_exptl_absorpt_correction_T_max 0.972
_exptl_absorpt_correction_T_min 0.963
_exptl_absorpt_correction_type empirical
_exptl_absorpt_process_details sadabs
_exptl_crystal_colour white
_exptl_crystal_density_diffrn 1.284
_exptl_crystal_density_meas ?
_exptl_crystal_density_method 'not measured'
_exptl_crystal_description block
_exptl_crystal_F_000 1552
_exptl_crystal_size_max 0.17
_exptl_crystal_size_mid 0.15
_exptl_crystal_size_min 0.13
_refine_diff_density_max 0.193
_refine_diff_density_min -0.285
_refine_diff_density_rms 0.043
_refine_ls_extinction_coef 0.0068(6)
_refine_ls_extinction_expression Fc^*^=kFc[1+0.001xFc^2^\l^3^/sin(2\q)]^-1/4^
_refine_ls_extinction_method SHELXL
_refine_ls_goodness_of_fit_ref 1.012
_refine_ls_hydrogen_treatment mixed
_refine_ls_matrix_type full
_refine_ls_number_parameters 482
_refine_ls_number_reflns 6738
_refine_ls_number_restraints 0
_refine_ls_restrained_S_all 1.012
_refine_ls_R_factor_all 0.0722
_refine_ls_R_factor_gt 0.0448
_refine_ls_shift/su_max 0.017
_refine_ls_shift/su_mean 0.000
_refine_ls_structure_factor_coef Fsqd
_refine_ls_weighting_details 'calc w=1/[\s^2^(Fo^2^)+(0.0525P)^2^+0.8530P] where P=(Fo^2^+2Fc^2^)/3'
_refine_ls_weighting_scheme calc
_refine_ls_wR_factor_gt 0.1044
_refine_ls_wR_factor_ref 0.1182
_reflns_number_gt 4666
_reflns_number_total 6738
_reflns_threshold_expression >2sigma(I)
_cod_data_source_file ol503495h_si_002.cif
_cod_data_source_block 7
_cod_depositor_comments
;
The following automatic conversions were performed:

'_symmetry_cell_setting' value 'Monoclinic' changed to 'monoclinic'
according to
/usr/data/users/saulius/automatic-downloads/current/ACS/lib/dictionaries/cif_core.dic
dictionary named 'cif_core.dic' version 2.4.2 from 2011-04-26.

'_exptl_crystal_density_meas' value 'none' was changed to '?' - the
value is perceived as not measured.

Automatic conversion script
Id: cif_fix_values 3008 2015-01-20 13:52:24Z robertas 
;
_cod_original_cell_volume 3824.8(7)
_cod_original_sg_symbol_H-M 'P2(1)/c  '
_cod_original_formula_sum 'C21 H20 Cl1 N1 O3'
_cod_database_code 1518627

loop_
_symmetry_equiv_pos_as_xyz
'x, y, z'
'-x, y+1/2, -z+1/2'
'-x, -y, -z'
'x, -y-1/2, z-1/2'

loop_
_atom_site_label
_atom_site_type_symbol
_atom_site_fract_x
_atom_site_fract_y
_atom_site_fract_z
_atom_site_U_iso_or_equiv
_atom_site_adp_type
_atom_site_occupancy
_atom_site_symmetry_multiplicity
_atom_site_calc_flag
_atom_site_refinement_flags
C1 C 0.43492(12) 0.43306(9) 0.33039(17) 0.0405(5) Uani 1 1 d .
C2 C 0.52400(13) 0.43171(9) 0.34235(17) 0.0416(5) Uani 1 1 d .
C3 C 0.66271(13) 0.48329(9) 0.33221(18) 0.0436(5) Uani 1 1 d .
C4 C 0.38634(13) 0.48925(10) 0.33459(18) 0.0449(5) Uani 1 1 d .
C5 C 0.35893(12) 0.35175(8) 0.41969(17) 0.0396(5) Uani 1 1 d .
C6 C 0.39224(13) 0.37053(9) 0.31660(18) 0.0424(5) Uani 1 1 d .
H6 H 0.3417 0.3691 0.2417 0.051 Uiso 1 1 calc R
C7 C 0.29979(14) 0.31087(9) 0.60337(19) 0.0498(5) Uani 1 1 d .
C8 C 0.46864(13) 0.32874(9) 0.3055(2) 0.0494(5) Uani 1 1 d .
H8A H 0.4730 0.2921 0.3534 0.059 Uiso 1 1 calc R
H8B H 0.4580 0.3169 0.2229 0.059 Uiso 1 1 calc R
C9 C 0.38888(14) 0.32660(9) 0.62725(19) 0.0490(5) Uani 1 1 d .
H9 H 0.4291 0.3235 0.7045 0.059 Uiso 1 1 calc R
C10 C 0.41769(13) 0.34708(9) 0.53508(18) 0.0452(5) Uani 1 1 d .
H10 H 0.4779 0.3580 0.5508 0.054 Uiso 1 1 calc R
C11 C 0.26936(13) 0.33693(9) 0.39930(18) 0.0462(5) Uani 1 1 d .
H11 H 0.2286 0.3410 0.3227 0.055 Uiso 1 1 calc R
C12 C 0.87257(13) 0.29215(10) 0.70425(19) 0.0504(5) Uani 1 1 d .
C13 C 0.60114(14) 0.36823(10) 0.92456(18) 0.0516(5) Uani 1 1 d .
C14 C 0.23925(14) 0.31624(10) 0.4905(2) 0.0530(6) Uani 1 1 d .
H14 H 0.1789 0.3061 0.4756 0.064 Uiso 1 1 calc R
C15 C 0.72577(14) 0.32246(10) 0.86218(19) 0.0513(5) Uani 1 1 d .
C16 C 0.81481(14) 0.31591(11) 0.87628(19) 0.0559(6) Uani 1 1 d .
C17 C 0.68033(14) 0.44699(10) 0.24611(18) 0.0525(5) Uani 1 1 d .
H17 H 0.6387 0.4176 0.2060 0.063 Uiso 1 1 calc R
C18 C 0.72466(15) 0.52721(10) 0.3884(2) 0.0561(6) Uani 1 1 d .
H18 H 0.7138 0.5520 0.4464 0.067 Uiso 1 1 calc R
C19 C 0.55293(14) 0.36620(9) 0.35072(18) 0.0460(5) Uani 1 1 d .
C20 C 0.67338(15) 0.27805(10) 0.76950(19) 0.0495(5) Uani 1 1 d .
C21 C 0.56294(15) 0.31801(10) 0.95976(19) 0.0542(6) Uani 1 1 d .
H21 H 0.5932 0.2808 0.9720 0.065 Uiso 1 1 calc R
C22 C 0.47292(17) 0.42698(12) 0.9260(2) 0.0663(7) Uani 1 1 d .
H22 H 0.4429 0.4643 0.9141 0.080 Uiso 1 1 calc R
C23 C 0.75964(15) 0.45441(11) 0.2199(2) 0.0608(6) Uani 1 1 d .
H23 H 0.7715 0.4290 0.1635 0.073 Uiso 1 1 calc R
C24 C 0.47987(15) 0.32273(11) 0.97690(19) 0.0580(6) Uani 1 1 d .
H24 H 0.4546 0.2883 0.9999 0.070 Uiso 1 1 calc R
C25 C 0.82017(14) 0.32605(10) 0.6089(2) 0.0549(6) Uani 1 1 d .
H25 H 0.7594 0.3319 0.5999 0.066 Uiso 1 1 calc R
C26 C 0.83393(14) 0.26661(10) 0.7979(2) 0.0560(6) Uani 1 1 d .
H26 H 0.8767 0.2372 0.8482 0.067 Uiso 1 1 calc R
C27 C 0.85534(15) 0.35153(11) 0.5266(2) 0.0594(6) Uani 1 1 d .
H27 H 0.8191 0.3747 0.4634 0.071 Uiso 1 1 calc R
C28 C 0.43350(16) 0.37733(12) 0.96074(19) 0.0589(6) Uani 1 1 d .
C29 C 0.80254(15) 0.53474(11) 0.3595(2) 0.0655(7) Uani 1 1 d .
H29 H 0.8432 0.5650 0.3979 0.079 Uiso 1 1 calc R
C30 C 0.96196(15) 0.28345(13) 0.7142(2) 0.0719(7) Uani 1 1 d .
H30 H 0.9984 0.2602 0.7772 0.086 Uiso 1 1 calc R
C31 C 0.94457(16) 0.34221(11) 0.5394(2) 0.0633(6) Uani 1 1 d .
C32 C 0.74125(14) 0.23548(10) 0.7447(2) 0.0599(6) Uani 1 1 d .
H32A H 0.7276 0.2294 0.6593 0.072 Uiso 1 1 calc R
H32B H 0.7407 0.1961 0.7822 0.072 Uiso 1 1 calc R
C33 C 0.82205(15) 0.49875(11) 0.2755(2) 0.0609(6) Uani 1 1 d .
C34 C 0.55524(17) 0.42288(11) 0.9084(2) 0.0639(6) Uani 1 1 d .
H34 H 0.5803 0.4573 0.8853 0.077 Uiso 1 1 calc R
C35 C 0.99853(16) 0.30856(14) 0.6324(3) 0.0770(8) Uani 1 1 d .
H35 H 1.0591 0.3026 0.6405 0.092 Uiso 1 1 calc R
C36 C 0.24357(15) 0.53343(11) 0.3125(3) 0.0667(7) Uani 1 1 d .
H36A H 0.2527 0.5657 0.2611 0.080 Uiso 1 1 calc R
H36B H 0.2607 0.5487 0.3938 0.080 Uiso 1 1 calc R
C37 C 0.34258(18) 0.38270(15) 0.9791(3) 0.0887(9) Uani 1 1 d .
H37A H 0.3460 0.4122 1.0407 0.133 Uiso 1 1 calc R
H37B H 0.3254 0.3437 1.0024 0.133 Uiso 1 1 calc R
H37C H 0.2985 0.3956 0.9060 0.133 Uiso 1 1 calc R
C38 C 0.88300(17) 0.35483(16) 0.9564(2) 0.0795(8) Uani 1 1 d .
C39 C 0.90811(19) 0.50776(15) 0.2443(3) 0.0970(10) Uani 1 1 d .
H39A H 0.9132 0.5498 0.2243 0.145 Uiso 1 1 calc R
H39B H 0.9065 0.4825 0.1772 0.145 Uiso 1 1 calc R
H39C H 0.9591 0.4967 0.3117 0.145 Uiso 1 1 calc R
C40 C 0.14729(17) 0.51377(15) 0.2724(4) 0.1091(12) Uani 1 1 d .
H40A H 0.1303 0.5006 0.1907 0.164 Uiso 1 1 calc R
H40B H 0.1098 0.5474 0.2791 0.164 Uiso 1 1 calc R
H40C H 0.1397 0.4806 0.3217 0.164 Uiso 1 1 calc R
C41 C 1.0386(2) 0.3760(2) 1.0428(4) 0.1523(19) Uani 1 1 d .
H41A H 1.0244 0.4185 1.0226 0.183 Uiso 1 1 calc R
H41B H 1.0428 0.3701 1.1259 0.183 Uiso 1 1 calc R
C42 C 1.1200(2) 0.3616(2) 1.0273(4) 0.1378(15) Uani 1 1 d .
H42A H 1.1352 0.3200 1.0506 0.207 Uiso 1 1 calc R
H42B H 1.1661 0.3882 1.0758 0.207 Uiso 1 1 calc R
H42C H 1.1154 0.3667 0.9448 0.207 Uiso 1 1 calc R
Cl1 Cl 0.26292(5) 0.28335(3) 0.71847(6) 0.0808(2) Uani 1 1 d .
Cl2 Cl 0.99002(5) 0.37298(4) 0.43471(7) 0.0950(3) Uani 1 1 d .
N1 N 0.58145(11) 0.47986(9) 0.36023(17) 0.0498(5) Uani 1 1 d .
N2 N 0.68819(14) 0.36645(11) 0.9115(2) 0.0684(6) Uani 1 1 d .
O1 O 0.59342(10) 0.27788(7) 0.72151(14) 0.0651(4) Uani 1 1 d .
O2 O 0.62935(10) 0.34778(7) 0.39329(15) 0.0629(4) Uani 1 1 d .
O3 O 0.42159(10) 0.53907(7) 0.35992(14) 0.0574(4) Uani 1 1 d .
O4 O 0.29735(9) 0.48027(6) 0.30597(14) 0.0570(4) Uani 1 1 d .
O5 O 0.86656(13) 0.39895(12) 1.0079(2) 0.1181(9) Uani 1 1 d .
O6 O 0.96674(12) 0.33723(11) 0.96673(17) 0.0965(7) Uani 1 1 d .
H1A H 0.5577(15) 0.5147(11) 0.371(2) 0.062(7) Uiso 1 1 d .
H2A H 0.726(2) 0.3912(14) 0.951(3) 0.098(11) Uiso 1 1 d .

loop_
_atom_site_aniso_label
_atom_site_aniso_U_11
_atom_site_aniso_U_22
_atom_site_aniso_U_33
_atom_site_aniso_U_23
_atom_site_aniso_U_13
_atom_site_aniso_U_12
C1 0.0369(11) 0.0448(11) 0.0417(11) 0.0018(9) 0.0153(9) 0.0029(9)
C2 0.0383(11) 0.0458(12) 0.0428(11) -0.0005(9) 0.0160(9) 0.0025(9)
C3 0.0378(11) 0.0450(12) 0.0503(12) 0.0019(9) 0.0172(9) 0.0026(9)
C4 0.0402(12) 0.0474(13) 0.0510(12) 0.0032(10) 0.0199(10) 0.0027(10)
C5 0.0355(11) 0.0356(10) 0.0478(12) -0.0024(8) 0.0134(9) 0.0033(8)
C6 0.0367(11) 0.0477(12) 0.0437(11) -0.0031(9) 0.0140(9) 0.0021(9)
C7 0.0519(14) 0.0468(12) 0.0548(13) 0.0032(10) 0.0228(11) -0.0002(10)
C8 0.0490(13) 0.0463(12) 0.0578(13) -0.0060(10) 0.0240(10) 0.0031(9)
C9 0.0438(13) 0.0539(13) 0.0472(12) 0.0025(10) 0.0115(10) 0.0026(10)
C10 0.0324(11) 0.0503(12) 0.0519(13) -0.0019(10) 0.0119(10) -0.0012(9)
C11 0.0365(12) 0.0519(13) 0.0474(12) -0.0042(10) 0.0092(9) -0.0010(9)
C12 0.0404(12) 0.0550(13) 0.0527(13) -0.0077(10) 0.0103(10) 0.0042(10)
C13 0.0485(13) 0.0617(14) 0.0450(12) -0.0089(10) 0.0157(10) 0.0003(11)
C14 0.0387(12) 0.0567(14) 0.0664(15) -0.0050(11) 0.0207(11) -0.0095(10)
C15 0.0452(13) 0.0615(14) 0.0462(12) -0.0023(10) 0.0131(10) -0.0027(10)
C16 0.0439(13) 0.0740(16) 0.0472(13) -0.0045(11) 0.0106(10) -0.0041(11)
C17 0.0490(13) 0.0609(14) 0.0502(13) -0.0049(11) 0.0194(10) -0.0051(10)
C18 0.0526(14) 0.0519(13) 0.0703(15) -0.0136(11) 0.0286(12) -0.0053(11)
C19 0.0401(12) 0.0530(13) 0.0496(12) 0.0002(10) 0.0210(10) 0.0087(10)
C20 0.0431(13) 0.0525(13) 0.0514(13) 0.0024(10) 0.0130(11) -0.0013(10)
C21 0.0571(14) 0.0541(14) 0.0488(13) 0.0021(10) 0.0130(11) 0.0099(11)
C22 0.0787(18) 0.0628(16) 0.0612(15) 0.0051(12) 0.0275(13) 0.0233(13)
C23 0.0639(15) 0.0672(15) 0.0628(14) -0.0059(12) 0.0364(12) 0.0001(12)
C24 0.0635(15) 0.0618(15) 0.0537(14) 0.0030(11) 0.0257(12) -0.0003(12)
C25 0.0416(13) 0.0635(14) 0.0583(14) -0.0073(11) 0.0141(11) 0.0061(10)
C26 0.0439(13) 0.0619(15) 0.0595(14) 0.0047(11) 0.0126(11) 0.0085(10)
C27 0.0517(14) 0.0663(15) 0.0570(14) -0.0021(12) 0.0127(11) 0.0018(11)
C28 0.0592(14) 0.0746(17) 0.0457(13) -0.0030(11) 0.0208(11) 0.0097(12)
C29 0.0510(14) 0.0614(15) 0.0883(18) -0.0126(13) 0.0282(13) -0.0147(11)
C30 0.0444(14) 0.096(2) 0.0730(17) 0.0103(14) 0.0160(13) 0.0178(13)
C31 0.0555(15) 0.0746(17) 0.0608(15) -0.0120(13) 0.0200(12) -0.0116(13)
C32 0.0519(14) 0.0542(14) 0.0740(16) -0.0029(12) 0.0206(12) -0.0002(11)
C33 0.0507(14) 0.0619(15) 0.0801(16) 0.0029(13) 0.0348(13) -0.0013(11)
C34 0.0808(17) 0.0540(14) 0.0646(15) 0.0028(12) 0.0338(13) 0.0014(13)
C35 0.0410(14) 0.107(2) 0.0845(19) -0.0007(17) 0.0224(14) 0.0044(14)
C36 0.0491(14) 0.0565(15) 0.0977(19) 0.0026(13) 0.0279(13) 0.0140(11)
C37 0.0717(18) 0.124(3) 0.0819(19) -0.0092(17) 0.0407(16) 0.0165(17)
C38 0.0485(16) 0.128(3) 0.0630(16) -0.0243(17) 0.0190(13) -0.0147(15)
C39 0.0756(19) 0.103(2) 0.136(3) 0.001(2) 0.068(2) -0.0130(16)
C40 0.0441(17) 0.095(2) 0.181(4) -0.019(2) 0.0265(19) 0.0146(15)
C41 0.049(2) 0.262(5) 0.133(3) -0.095(3) 0.011(2) -0.041(3)
C42 0.070(2) 0.194(4) 0.136(3) -0.002(3) 0.013(2) -0.030(2)
Cl1 0.0763(5) 0.1022(5) 0.0732(4) 0.0203(4) 0.0367(4) -0.0119(4)
Cl2 0.0820(5) 0.1219(7) 0.0903(5) 0.0013(5) 0.0405(4) -0.0260(4)
N1 0.0403(10) 0.0477(11) 0.0671(12) -0.0039(9) 0.0251(9) 0.0025(9)
N2 0.0537(13) 0.0788(15) 0.0770(15) -0.0293(12) 0.0269(11) -0.0128(11)
O1 0.0423(10) 0.0776(11) 0.0678(10) -0.0136(8) 0.0068(8) -0.0009(8)
O2 0.0432(9) 0.0634(10) 0.0811(11) 0.0059(8) 0.0185(8) 0.0146(7)
O3 0.0511(9) 0.0454(9) 0.0819(11) -0.0017(8) 0.0300(8) 0.0015(7)
O4 0.0371(8) 0.0494(9) 0.0864(11) 0.0024(8) 0.0225(8) 0.0067(6)
O5 0.0697(13) 0.169(2) 0.1213(18) -0.0888(17) 0.0392(13) -0.0402(14)
O6 0.0441(11) 0.157(2) 0.0808(13) -0.0330(13) 0.0095(9) -0.0161(11)

loop_
_atom_type_symbol
_atom_type_description
_atom_type_scat_dispersion_real
_atom_type_scat_dispersion_imag
_atom_type_scat_source
C C 0.0033 0.0016 'International Tables Vol C Tables 4.2.6.8 and 6.1.1.4'
H H 0.0000 0.0000 'International Tables Vol C Tables 4.2.6.8 and 6.1.1.4'
N N 0.0061 0.0033 'International Tables Vol C Tables 4.2.6.8 and 6.1.1.4'
O O 0.0106 0.0060 'International Tables Vol C Tables 4.2.6.8 and 6.1.1.4'
Cl Cl 0.1484 0.1585 'International Tables Vol C Tables 4.2.6.8 and 6.1.1.4'

loop_
_geom_angle_atom_site_label_1
_geom_angle_atom_site_label_2
_geom_angle_atom_site_label_3
_geom_angle
C2 C1 C4 123.05(18)
C2 C1 C6 113.34(16)
C4 C1 C6 123.58(16)
C1 C2 N1 127.37(18)
C1 C2 C19 107.86(17)
N1 C2 C19 124.22(17)
C18 C3 C17 118.72(18)
C18 C3 N1 118.15(18)
C17 C3 N1 123.02(19)
O3 C4 O4 123.21(18)
O3 C4 C1 124.49(18)
O4 C4 C1 112.30(18)
C11 C5 C10 118.22(18)
C11 C5 C6 120.62(17)
C10 C5 C6 121.12(17)
C1 C6 C5 114.23(16)
C1 C6 C8 102.67(15)
C5 C6 C8 112.23(16)
C1 C6 H6 109.2
C5 C6 H6 109.2
C8 C6 H6 109.2
C14 C7 C9 121.26(19)
C14 C7 Cl1 119.27(16)
C9 C7 Cl1 119.47(17)
C19 C8 C6 105.21(16)
C19 C8 H8A 110.7
C6 C8 H8A 110.7
C19 C8 H8B 110.7
C6 C8 H8B 110.7
H8A C8 H8B 108.8
C7 C9 C10 118.99(19)
C7 C9 H9 120.5
C10 C9 H9 120.5
C9 C10 C5 121.29(18)
C9 C10 H10 119.4
C5 C10 H10 119.4
C14 C11 C5 121.29(19)
C14 C11 H11 119.4
C5 C11 H11 119.4
C30 C12 C25 117.8(2)
C30 C12 C26 120.9(2)
C25 C12 C26 121.28(18)
C34 C13 C21 118.6(2)
C34 C13 N2 119.0(2)
C21 C13 N2 122.3(2)
C7 C14 C11 118.92(19)
C7 C14 H14 120.5
C11 C14 H14 120.5
N2 C15 C16 126.3(2)
N2 C15 C20 124.4(2)
C16 C15 C20 108.81(19)
C15 C16 C38 122.0(2)
C15 C16 C26 113.31(19)
C38 C16 C26 124.7(2)
C23 C17 C3 120.0(2)
C23 C17 H17 120.0
C3 C17 H17 120.0
C29 C18 C3 120.5(2)
C29 C18 H18 119.8
C3 C18 H18 119.8
O2 C19 C2 125.79(19)
O2 C19 C8 127.34(19)
C2 C19 C8 106.71(16)
O1 C20 C15 126.4(2)
O1 C20 C32 126.8(2)
C15 C20 C32 106.72(18)
C13 C21 C24 120.2(2)
C13 C21 H21 119.9
C24 C21 H21 119.9
C34 C22 C28 121.7(2)
C34 C22 H22 119.2
C28 C22 H22 119.2
C17 C23 C33 121.6(2)
C17 C23 H23 119.2
C33 C23 H23 119.2
C28 C24 C21 121.5(2)
C28 C24 H24 119.3
C21 C24 H24 119.3
C27 C25 C12 121.8(2)
C27 C25 H25 119.1
C12 C25 H25 119.1
C16 C26 C12 112.51(19)
C16 C26 C32 102.77(17)
C12 C26 C32 113.89(18)
C16 C26 H26 109.1
C12 C26 H26 109.1
C32 C26 H26 109.1
C31 C27 C25 118.9(2)
C31 C27 H27 120.5
C25 C27 H27 120.5
C22 C28 C24 117.4(2)
C22 C28 C37 120.9(2)
C24 C28 C37 121.7(2)
C33 C29 C18 121.8(2)
C33 C29 H29 119.1
C18 C29 H29 119.1
C12 C30 C35 121.3(2)
C12 C30 H30 119.4
C35 C30 H30 119.4
C35 C31 C27 121.0(2)
C35 C31 Cl2 119.34(19)
C27 C31 Cl2 119.7(2)
C20 C32 C26 106.01(18)
C20 C32 H32A 110.5
C26 C32 H32A 110.5
C20 C32 H32B 110.5
C26 C32 H32B 110.5
H32A C32 H32B 108.7
C29 C33 C23 117.3(2)
C29 C33 C39 121.2(2)
C23 C33 C39 121.5(2)
C22 C34 C13 120.6(2)
C22 C34 H34 119.7
C13 C34 H34 119.7
C31 C35 C30 119.2(2)
C31 C35 H35 120.4
C30 C35 H35 120.4
O4 C36 C40 107.2(2)
O4 C36 H36A 110.3
C40 C36 H36A 110.3
O4 C36 H36B 110.3
C40 C36 H36B 110.3
H36A C36 H36B 108.5
C28 C37 H37A 109.5
C28 C37 H37B 109.5
H37A C37 H37B 109.5
C28 C37 H37C 109.5
H37A C37 H37C 109.5
H37B C37 H37C 109.5
O5 C38 O6 123.0(2)
O5 C38 C16 124.4(2)
O6 C38 C16 112.7(2)
C33 C39 H39A 109.5
C33 C39 H39B 109.5
H39A C39 H39B 109.5
C33 C39 H39C 109.5
H39A C39 H39C 109.5
H39B C39 H39C 109.5
C36 C40 H40A 109.5
C36 C40 H40B 109.5
H40A C40 H40B 109.5
C36 C40 H40C 109.5
H40A C40 H40C 109.5
H40B C40 H40C 109.5
C42 C41 O6 110.4(3)
C42 C41 H41A 109.6
O6 C41 H41A 109.6
C42 C41 H41B 109.6
O6 C41 H41B 109.6
H41A C41 H41B 108.1
C41 C42 H42A 109.5
C41 C42 H42B 109.5
H42A C42 H42B 109.5
C41 C42 H42C 109.5
H42A C42 H42C 109.5
H42B C42 H42C 109.5
C2 N1 C3 127.22(18)
C2 N1 H1A 114.1(15)
C3 N1 H1A 116.2(15)
C15 N2 C13 129.0(2)
C15 N2 H2A 112(2)
C13 N2 H2A 118(2)
C4 O4 C36 116.24(16)
C38 O6 C41 115.4(2)

loop_
_geom_bond_atom_site_label_1
_geom_bond_atom_site_label_2
_geom_bond_distance
C1 C2 1.355(3)
C1 C4 1.454(3)
C1 C6 1.508(3)
C2 N1 1.357(3)
C2 C19 1.497(3)
C3 C18 1.376(3)
C3 C17 1.384(3)
C3 N1 1.413(2)
C4 O3 1.215(2)
C4 O4 1.337(2)
C5 C11 1.382(3)
C5 C10 1.382(3)
C5 C6 1.524(3)
C6 C8 1.542(3)
C6 H6 0.9800
C7 C14 1.371(3)
C7 C9 1.374(3)
C7 Cl1 1.742(2)
C8 C19 1.498(3)
C8 H8A 0.9700
C8 H8B 0.9700
C9 C10 1.377(3)
C9 H9 0.9300
C10 H10 0.9300
C11 C14 1.381(3)
C11 H11 0.9300
C12 C30 1.378(3)
C12 C25 1.378(3)
C12 C26 1.524(3)
C13 C34 1.376(3)
C13 C21 1.376(3)
C13 N2 1.418(3)
C14 H14 0.9300
C15 N2 1.352(3)
C15 C16 1.356(3)
C15 C20 1.497(3)
C16 C38 1.454(3)
C16 C26 1.511(3)
C17 C23 1.379(3)
C17 H17 0.9300
C18 C29 1.374(3)
C18 H18 0.9300
C19 O2 1.208(2)
C20 O1 1.197(2)
C20 C32 1.509(3)
C21 C24 1.380(3)
C21 H21 0.9300
C22 C34 1.370(3)
C22 C28 1.375(3)
C22 H22 0.9300
C23 C33 1.384(3)
C23 H23 0.9300
C24 C28 1.379(3)
C24 H24 0.9300
C25 C27 1.376(3)
C25 H25 0.9300
C26 C32 1.542(3)
C26 H26 0.9800
C27 C31 1.370(3)
C27 H27 0.9300
C28 C37 1.509(3)
C29 C33 1.374(3)
C29 H29 0.9300
C30 C35 1.383(3)
C30 H30 0.9300
C31 C35 1.367(4)
C31 Cl2 1.744(2)
C32 H32A 0.9700
C32 H32B 0.9700
C33 C39 1.516(3)
C34 H34 0.9300
C35 H35 0.9300
C36 O4 1.452(2)
C36 C40 1.490(3)
C36 H36A 0.9700
C36 H36B 0.9700
C37 H37A 0.9600
C37 H37B 0.9600
C37 H37C 0.9600
C38 O5 1.211(3)
C38 O6 1.332(3)
C39 H39A 0.9600
C39 H39B 0.9600
C39 H39C 0.9600
C40 H40A 0.9600
C40 H40B 0.9600
C40 H40C 0.9600
C41 C42 1.378(5)
C41 O6 1.464(4)
C41 H41A 0.9700
C41 H41B 0.9700
C42 H42A 0.9600
C42 H42B 0.9600
C42 H42C 0.9600
N1 H1A 0.87(2)
N2 H2A 0.83(3)
